data_4037962
loop_
_publ_author_name
'K\"ollmann, Christoph'
'Sake, Svenja M.'
'Jones, Peter G.'
'Pietschmann, Thomas'
'Werz, Daniel B.'

_publ_section_title
;
 Protecting-Group-Mediated Diastereoselective Synthesis of C4'-Methylated
 Uridine Analogs and their Activity against the Human Respiratory
 Syncytial Virus.
;
_journal_name_full 'The Journal of organic chemistry'
_journal_paper_doi 10.1021/acs.joc.9b03425
_journal_year 2020
_chemical_absolute_configuration ad
_chemical_formula_sum 'C22 H20 N2 O6'
_chemical_formula_weight 408.40
_space_group_crystal_system monoclinic
_space_group_IT_number 4
_space_group_name_Hall 'P 2yb'
_space_group_name_H-M_alt 'P 1 21 1'
_atom_sites_solution_hydrogens mixed
_audit_creation_method SHELXL-2017/1
_cell_angle_alpha 90
_cell_angle_beta 92.4786(10)
_cell_angle_gamma 90
_cell_formula_units_Z 2
_cell_length_a 5.99677(7)
_cell_length_b 7.61343(8)
_cell_length_c 20.4686(2)
_cell_measurement_reflns_used 42415
_cell_measurement_temperature 100(2)
_cell_measurement_theta_max 77.6420
_cell_measurement_theta_min 2.2350
_cell_volume 933.640(17)
_computing_cell_refinement 'CrysAlisPro 1.171.40.61a (Rigaku OD, 2019)'
_computing_data_collection 'CrysAlisPro 1.171.40.61a (Rigaku OD, 2019)'
_computing_data_reduction 'CrysAlisPro 1.171.40.61a (Rigaku OD, 2019)'
_computing_molecular_graphics 'Siemens XP'
_computing_publication_material SHELXL-2017
_computing_structure_refinement 'SHELXL-2017/1 (Sheldrick, 2017)'
_computing_structure_solution SHELXS
_diffrn_ambient_temperature 100(2)
_diffrn_detector_area_resol_mean 10.0000
_diffrn_measured_fraction_theta_full 1.000
_diffrn_measured_fraction_theta_max 0.996
_diffrn_measurement_device_type 'XtaLAB Synergy, Single source at home/near, HyP'
_diffrn_measurement_method '\w scans'
_diffrn_radiation_type CuK\a
_diffrn_radiation_wavelength 1.54184
_diffrn_reflns_av_R_equivalents 0.0444
_diffrn_reflns_av_unetI/netI 0.0134
_diffrn_reflns_Laue_measured_fraction_full 1.000
_diffrn_reflns_Laue_measured_fraction_max 0.996
_diffrn_reflns_limit_h_max 7
_diffrn_reflns_limit_h_min -7
_diffrn_reflns_limit_k_max 9
_diffrn_reflns_limit_k_min -9
_diffrn_reflns_limit_l_max 25
_diffrn_reflns_limit_l_min -25
_diffrn_reflns_number 58257
_diffrn_reflns_point_group_measured_fraction_full 1.000
_diffrn_reflns_point_group_measured_fraction_max 0.992
_diffrn_reflns_theta_full 75.000
_diffrn_reflns_theta_max 78.029
_diffrn_reflns_theta_min 4.324
_diffrn_source 'micro-focus sealed X-ray tube'
_exptl_absorpt_coefficient_mu 0.891
_exptl_absorpt_correction_T_max 1.00000
_exptl_absorpt_correction_T_min 0.68593
_exptl_absorpt_correction_type multi-scan
_exptl_absorpt_process_details
;
CrysAlisPro 1.171.40.61a (Rigaku Oxford Diffraction, 2019)
Empirical absorption correction using spherical harmonics,
 implemented in SCALE3 ABSPACK scaling algorithm.
;
_exptl_crystal_colour colourless
_exptl_crystal_density_diffrn 1.453
_exptl_crystal_description plate
_exptl_crystal_F_000 428
_exptl_crystal_size_max 0.15
_exptl_crystal_size_mid 0.12
_exptl_crystal_size_min 0.04
_refine_diff_density_max 0.311
_refine_diff_density_min -0.252
_refine_diff_density_rms 0.048
_refine_ls_abs_structure_details
;
 Flack x determined using 1790 quotients [(I+)-(I-)]/[(I+)+(I-)]
 (Parsons, Flack and Wagner, Acta Cryst. B69 (2013) 249-259).
;
_refine_ls_abs_structure_Flack 0.01(4)
_refine_ls_extinction_method none
_refine_ls_goodness_of_fit_ref 1.028
_refine_ls_hydrogen_treatment mixed
_refine_ls_matrix_type full
_refine_ls_number_parameters 279
_refine_ls_number_reflns 3967
_refine_ls_number_restraints 1
_refine_ls_restrained_S_all 1.028
_refine_ls_R_factor_all 0.0340
_refine_ls_R_factor_gt 0.0338
_refine_ls_shift/su_max 0.001
_refine_ls_shift/su_mean 0.000
_refine_ls_structure_factor_coef Fsqd
_refine_ls_weighting_details 'w=1/[\s^2^(Fo^2^)+(0.0606P)^2^+0.2145P] where P=(Fo^2^+2Fc^2^)/3'
_refine_ls_weighting_scheme calc
_refine_ls_wR_factor_gt 0.0880
_refine_ls_wR_factor_ref 0.0882
_reflns_Friedel_coverage 0.849
_reflns_Friedel_fraction_full 1.000
_reflns_Friedel_fraction_max 0.988
_reflns_number_gt 3936
_reflns_number_total 3967
_reflns_threshold_expression 'I > 2\s(I)'
_cod_data_source_file jo9b03425_si_004.cif
_cod_data_source_block koell5
_cod_original_cell_volume 933.641(17)
_cod_original_sg_symbol_H-M 'P 21'
_cod_database_code 4037962
_shelx_shelxl_version_number 2017/1
_shelx_space_group_comment
;
The symmetry employed for this shelxl refinement is uniquely defined
by the following loop, which should always be used as a source of
symmetry information in preference to the above space-group names.
They are only intended as comments.
;
_shelx_estimated_absorpt_t_min 0.878
_shelx_estimated_absorpt_t_max 0.965

loop_
_space_group_symop_operation_xyz
'x, y, z'
'-x, y+1/2, -z'

loop_
_atom_site_label
_atom_site_type_symbol
_atom_site_fract_x
_atom_site_fract_y
_atom_site_fract_z
_atom_site_U_iso_or_equiv
_atom_site_adp_type
_atom_site_occupancy
_atom_site_site_symmetry_order
_atom_site_calc_flag
_atom_site_refinement_flags_posn
_atom_site_refinement_flags_adp
_atom_site_refinement_flags_occupancy
_atom_site_disorder_assembly
_atom_site_disorder_group
C1 C 0.3059(3) 0.5682(3) 0.15291(9) 0.0187(4) Uani 1 1 d . . . . .
H1 H 0.242399 0.446714 0.151281 0.022 Uiso 1 1 calc R U . . .
C2 C 0.3784(3) 0.6135(3) 0.22461(8) 0.0190(3) Uani 1 1 d . . . . .
H2 H 0.527538 0.672387 0.227599 0.023 Uiso 1 1 calc R U . . .
C3 C 0.1938(3) 0.7342(3) 0.24672(9) 0.0206(4) Uani 1 1 d . . . . .
H3 H 0.250667 0.828253 0.277211 0.025 Uiso 1 1 calc R U . . .
C4 C 0.0806(4) 0.8077(3) 0.18493(10) 0.0270(4) Uani 1 1 d . . . . .
H4 H -0.084760 0.805450 0.189435 0.032 Uiso 1 1 calc R U . . .
C5 C 0.1525(7) 0.9928(3) 0.17093(12) 0.0518(9) Uani 1 1 d . . . . .
H5A H 0.105550 1.025621 0.125592 0.062 Uiso 1 1 calc R U . . .
H5B H 0.082203 1.075428 0.201222 0.062 Uiso 1 1 calc R U . . .
C6 C 0.5397(4) 0.7392(3) 0.07868(11) 0.0285(4) Uani 1 1 d . . . . .
H6 H 0.452467 0.839085 0.088603 0.034 Uiso 1 1 calc R U . . .
C7 C 0.7074(4) 0.7586(3) 0.03794(12) 0.0296(5) Uani 1 1 d . . . . .
H7 H 0.737562 0.870593 0.019895 0.036 Uiso 1 1 calc R U . . .
C8 C 0.8413(3) 0.6096(3) 0.02164(9) 0.0195(4) Uani 1 1 d . . . . .
C9 C 0.6096(4) 0.4318(3) 0.09346(10) 0.0249(4) Uani 1 1 d . . . . .
C10 C 0.1905(3) 0.4894(2) 0.30953(8) 0.0165(3) Uani 1 1 d . . . . .
C11 C 0.2729(3) 0.5641(2) 0.37566(9) 0.0187(4) Uani 1 1 d . . . . .
C12 C 0.1217(3) 0.5754(3) 0.42551(9) 0.0225(4) Uani 1 1 d . . . . .
H12 H -0.023485 0.526762 0.419066 0.027 Uiso 1 1 calc R U . . .
C13 C 0.1814(4) 0.6570(3) 0.48444(10) 0.0268(4) Uani 1 1 d . . . . .
H13 H 0.077472 0.663604 0.518102 0.032 Uiso 1 1 calc R U . . .
C14 C 0.3934(4) 0.7290(3) 0.49407(10) 0.0287(4) Uani 1 1 d . . . . .
H14 H 0.433443 0.787395 0.533896 0.034 Uiso 1 1 calc R U . . .
C15 C 0.5456(4) 0.7154(3) 0.44554(10) 0.0268(4) Uani 1 1 d . . . . .
H15 H 0.691047 0.763323 0.452338 0.032 Uiso 1 1 calc R U . . .
C16 C 0.4868(3) 0.6315(3) 0.38641(9) 0.0221(4) Uani 1 1 d . . . . .
H16 H 0.593262 0.620658 0.353592 0.027 Uiso 1 1 calc R U . . .
C17 C 0.0690(3) 0.3170(2) 0.31730(9) 0.0193(4) Uani 1 1 d . . . . .
C18 C 0.1748(4) 0.1848(3) 0.35399(10) 0.0260(4) Uani 1 1 d . . . . .
H18 H 0.320327 0.203426 0.372886 0.031 Uiso 1 1 calc R U . . .
C19 C 0.0676(5) 0.0260(3) 0.36290(12) 0.0380(6) Uani 1 1 d . . . . .
H19 H 0.139960 -0.064591 0.387690 0.046 Uiso 1 1 calc R U . . .
C20 C -0.1435(5) -0.0005(3) 0.33589(16) 0.0490(8) Uani 1 1 d . . . . .
H20 H -0.217104 -0.109176 0.342364 0.059 Uiso 1 1 calc R U . . .
C21 C -0.2492(4) 0.1299(4) 0.29941(18) 0.0485(7) Uani 1 1 d . . . . .
H21 H -0.394854 0.110565 0.280668 0.058 Uiso 1 1 calc R U . . .
C22 C -0.1425(3) 0.2899(3) 0.29004(13) 0.0309(5) Uani 1 1 d . . . . .
H22 H -0.215105 0.379956 0.265002 0.037 Uiso 1 1 calc R U . . .
O1 O 0.1384(2) 0.68887(19) 0.13295(6) 0.0216(3) Uani 1 1 d . . . . .
O2 O 0.3711(2) 0.46429(17) 0.26653(6) 0.0190(3) Uani 1 1 d . . . . .
O3 O 0.0477(2) 0.61374(18) 0.27729(6) 0.0186(3) Uani 1 1 d . . . . .
O4 O 0.3865(5) 1.0017(3) 0.17925(9) 0.0611(7) Uani 1 1 d . . . . .
H04 H 0.460(9) 1.083(9) 0.161(3) 0.103(18) Uiso 1 1 d . . . . .
O5 O 1.0002(2) 0.6134(2) -0.01431(6) 0.0229(3) Uani 1 1 d . . . . .
O6 O 0.5722(4) 0.2905(2) 0.11883(11) 0.0536(6) Uani 1 1 d . . . . .
N1 N 0.4890(3) 0.5804(2) 0.10669(7) 0.0195(3) Uani 1 1 d . . . . .
N2 N 0.7756(3) 0.4525(2) 0.04976(8) 0.0222(3) Uani 1 1 d . . . . .
H02 H 0.860(6) 0.361(5) 0.0404(17) 0.042(9) Uiso 1 1 d . . . . .

loop_
_atom_site_aniso_label
_atom_site_aniso_U_11
_atom_site_aniso_U_22
_atom_site_aniso_U_33
_atom_site_aniso_U_23
_atom_site_aniso_U_13
_atom_site_aniso_U_12
C1 0.0197(8) 0.0179(8) 0.0188(8) -0.0006(7) 0.0028(6) -0.0013(7)
C2 0.0228(8) 0.0168(8) 0.0175(8) 0.0013(7) 0.0033(6) -0.0044(7)
C3 0.0283(9) 0.0151(8) 0.0187(8) 0.0024(7) 0.0051(7) -0.0007(7)
C4 0.0424(12) 0.0196(9) 0.0194(9) 0.0022(8) 0.0072(8) 0.0092(9)
C5 0.118(3) 0.0147(11) 0.0234(11) 0.0042(9) 0.0139(13) 0.0060(14)
C6 0.0294(10) 0.0180(10) 0.0391(11) 0.0059(9) 0.0108(9) 0.0043(8)
C7 0.0294(10) 0.0192(10) 0.0411(11) 0.0079(9) 0.0118(9) 0.0014(8)
C8 0.0225(8) 0.0185(9) 0.0175(8) -0.0004(7) -0.0001(6) -0.0032(7)
C9 0.0332(10) 0.0174(9) 0.0248(9) 0.0013(8) 0.0095(8) 0.0021(8)
C10 0.0161(7) 0.0145(8) 0.0190(8) 0.0026(7) 0.0023(6) 0.0011(7)
C11 0.0221(8) 0.0133(8) 0.0205(8) 0.0032(7) 0.0002(7) 0.0008(7)
C12 0.0245(9) 0.0210(10) 0.0223(9) 0.0041(7) 0.0036(7) 0.0000(7)
C13 0.0358(10) 0.0246(11) 0.0205(9) 0.0029(7) 0.0054(8) 0.0048(8)
C14 0.0409(11) 0.0246(10) 0.0199(8) -0.0015(8) -0.0063(8) 0.0046(9)
C15 0.0286(10) 0.0229(10) 0.0284(9) -0.0004(8) -0.0066(8) -0.0023(8)
C16 0.0228(9) 0.0199(9) 0.0236(8) 0.0013(7) 0.0002(7) -0.0012(7)
C17 0.0217(8) 0.0140(8) 0.0228(8) -0.0012(7) 0.0073(7) -0.0005(7)
C18 0.0402(11) 0.0163(9) 0.0220(9) 0.0009(7) 0.0060(8) 0.0041(8)
C19 0.0678(17) 0.0150(10) 0.0333(11) 0.0022(8) 0.0261(11) 0.0009(10)
C20 0.0583(16) 0.0178(11) 0.0746(18) -0.0118(12) 0.0447(15) -0.0142(11)
C21 0.0252(11) 0.0295(13) 0.092(2) -0.0188(14) 0.0192(12) -0.0100(10)
C22 0.0190(9) 0.0197(9) 0.0540(14) -0.0081(9) 0.0024(8) -0.0003(8)
O1 0.0239(6) 0.0208(7) 0.0200(6) -0.0023(5) 0.0012(5) 0.0030(5)
O2 0.0192(6) 0.0179(6) 0.0202(6) 0.0032(5) 0.0048(5) 0.0012(5)
O3 0.0192(6) 0.0153(6) 0.0215(6) 0.0030(5) 0.0018(5) 0.0020(5)
O4 0.120(2) 0.0318(10) 0.0320(9) 0.0015(8) 0.0129(11) -0.0413(12)
O5 0.0266(7) 0.0200(6) 0.0226(6) -0.0009(6) 0.0064(5) -0.0022(5)
O6 0.0703(13) 0.0194(8) 0.0753(14) 0.0169(9) 0.0516(11) 0.0127(9)
N1 0.0231(7) 0.0163(8) 0.0195(7) 0.0000(6) 0.0047(6) -0.0001(6)
N2 0.0286(8) 0.0151(8) 0.0236(8) -0.0013(6) 0.0081(6) 0.0007(6)

loop_
_atom_type_symbol
_atom_type_description
_atom_type_scat_dispersion_real
_atom_type_scat_dispersion_imag
_atom_type_scat_source
C C 0.0181 0.0091 'International Tables Vol C Tables 4.2.6.8 and 6.1.1.4'
H H 0.0000 0.0000 'International Tables Vol C Tables 4.2.6.8 and 6.1.1.4'
N N 0.0311 0.0180 'International Tables Vol C Tables 4.2.6.8 and 6.1.1.4'
O O 0.0492 0.0322 'International Tables Vol C Tables 4.2.6.8 and 6.1.1.4'

loop_
_geom_angle_atom_site_label_1
_geom_angle_atom_site_label_2
_geom_angle_atom_site_label_3
_geom_angle
_geom_angle_site_symmetry_1
_geom_angle_site_symmetry_3
_geom_angle_publ_flag
O1 C1 N1 108.18(14) . . ?
O1 C1 C2 107.25(15) . . ?
N1 C1 C2 113.86(14) . . ?
O2 C2 C3 105.10(14) . . ?
O2 C2 C1 112.19(15) . . ?
C3 C2 C1 103.75(15) . . ?
O3 C3 C4 109.93(16) . . ?
O3 C3 C2 102.11(15) . . ?
C4 C3 C2 106.24(15) . . ?
O1 C4 C5 111.41(17) . . ?
O1 C4 C3 105.63(16) . . ?
C5 C4 C3 112.5(2) . . ?
O4 C5 C4 108.3(2) . . ?
C7 C6 N1 122.68(19) . . ?
C6 C7 C8 119.93(19) . . ?
O5 C8 N2 120.57(18) . . ?
O5 C8 C7 125.14(19) . . ?
N2 C8 C7 114.28(16) . . ?
O6 C9 N2 121.95(19) . . ?
O6 C9 N1 122.25(19) . . ?
N2 C9 N1 115.80(17) . . ?
O3 C10 O2 105.04(13) . . ?
O3 C10 C17 110.09(14) . . ?
O2 C10 C17 109.15(14) . . ?
O3 C10 C11 109.16(14) . . ?
O2 C10 C11 111.59(14) . . ?
C17 C10 C11 111.60(15) . . ?
C16 C11 C12 119.05(17) . . ?
C16 C11 C10 122.52(17) . . ?
C12 C11 C10 118.29(16) . . ?
C13 C12 C11 120.69(18) . . ?
C12 C13 C14 119.92(19) . . ?
C15 C14 C13 119.79(18) . . ?
C14 C15 C16 120.42(19) . . ?
C11 C16 C15 120.08(18) . . ?
C22 C17 C18 120.01(19) . . ?
C22 C17 C10 121.72(18) . . ?
C18 C17 C10 118.27(17) . . ?
C19 C18 C17 119.9(2) . . ?
C20 C19 C18 120.0(2) . . ?
C19 C20 C21 120.4(2) . . ?
C20 C21 C22 120.0(2) . . ?
C17 C22 C21 119.6(2) . . ?
C1 O1 C4 112.59(14) . . ?
C2 O2 C10 107.82(13) . . ?
C10 O3 C3 105.20(13) . . ?
C9 N1 C6 120.80(16) . . ?
C9 N1 C1 118.94(15) . . ?
C6 N1 C1 120.24(16) . . ?
C9 N2 C8 126.36(17) . . ?

loop_
_geom_bond_atom_site_label_1
_geom_bond_atom_site_label_2
_geom_bond_distance
_geom_bond_site_symmetry_2
_geom_bond_publ_flag
C1 O1 1.409(2) . ?
C1 N1 1.483(2) . ?
C1 C2 1.551(2) . ?
C2 O2 1.425(2) . ?
C2 C3 1.523(3) . ?
C3 O3 1.431(2) . ?
C3 C4 1.516(3) . ?
C4 O1 1.450(2) . ?
C4 C5 1.505(3) . ?
C5 O4 1.408(5) . ?
C6 C7 1.342(3) . ?
C6 N1 1.378(3) . ?
C7 C8 1.437(3) . ?
C8 O5 1.229(2) . ?
C8 N2 1.392(2) . ?
C9 O6 1.220(3) . ?
C9 N2 1.376(3) . ?
C9 N1 1.376(3) . ?
C10 O3 1.420(2) . ?
C10 O2 1.437(2) . ?
C10 C17 1.513(3) . ?
C10 C11 1.531(2) . ?
C11 C16 1.390(3) . ?
C11 C12 1.397(3) . ?
C12 C13 1.390(3) . ?
C13 C14 1.391(3) . ?
C14 C15 1.382(3) . ?
C15 C16 1.400(3) . ?
C17 C22 1.379(3) . ?
C17 C18 1.392(3) . ?
C18 C19 1.385(3) . ?
C19 C20 1.374(5) . ?
C20 C21 1.380(5) . ?
C21 C22 1.393(3) . ?

loop_
_geom_hbond_atom_site_label_D
_geom_hbond_atom_site_label_H
_geom_hbond_atom_site_label_A
_geom_hbond_distance_DH
_geom_hbond_distance_HA
_geom_hbond_distance_DA
_geom_hbond_angle_DHA
_geom_hbond_site_symmetry_A
_geom_hbond_publ_flag
O4 H04 O6 0.85(6) 1.94(7) 2.779(3) 169(6) 1_565 yes
N2 H02 O5 0.88(4) 2.14(4) 3.014(2) 168(3) 2_745 yes
C5 H5A O5 0.99 2.43 3.421(3) 178.1 2_655 yes
C6 H6 O4 0.95 2.28 3.040(3) 136.5 . yes
C7 H7 O5 0.95 2.43 3.268(3) 146.6 2_755 yes
C21 H21 O4 0.95 2.55 3.363(4) 144.3 1_445 yes
C22 H22 O2 0.95 2.56 3.222(2) 126.5 1_455 yes

loop_
_geom_torsion_atom_site_label_1
_geom_torsion_atom_site_label_2
_geom_torsion_atom_site_label_3
_geom_torsion_atom_site_label_4
_geom_torsion
_geom_torsion_site_symmetry_1
_geom_torsion_site_symmetry_2
_geom_torsion_site_symmetry_3
_geom_torsion_site_symmetry_4
_geom_torsion_publ_flag
O1 C1 C2 O2 127.85(15) . . . . ?
N1 C1 C2 O2 -112.50(17) . . . . ?
O1 C1 C2 C3 14.93(19) . . . . ?
N1 C1 C2 C3 134.57(16) . . . . ?
O2 C2 C3 O3 -23.76(17) . . . . ?
C1 C2 C3 O3 94.19(16) . . . . ?
O2 C2 C3 C4 -138.95(16) . . . . ?
C1 C2 C3 C4 -21.0(2) . . . . ?
O3 C3 C4 O1 -89.97(18) . . . . ?
C2 C3 C4 O1 19.8(2) . . . . ?
O3 C3 C4 C5 148.3(2) . . . . ?
C2 C3 C4 C5 -102.0(2) . . . . ?
O1 C4 C5 O4 -72.6(2) . . . . ?
C3 C4 C5 O4 45.8(2) . . . . ?
N1 C6 C7 C8 0.4(4) . . . . ?
C6 C7 C8 O5 -178.9(2) . . . . ?
C6 C7 C8 N2 1.8(3) . . . . ?
O3 C10 C11 C16 -103.4(2) . . . . ?
O2 C10 C11 C16 12.2(2) . . . . ?
C17 C10 C11 C16 134.65(18) . . . . ?
O3 C10 C11 C12 72.2(2) . . . . ?
O2 C10 C11 C12 -172.18(16) . . . . ?
C17 C10 C11 C12 -49.8(2) . . . . ?
C16 C11 C12 C13 1.8(3) . . . . ?
C10 C11 C12 C13 -173.98(17) . . . . ?
C11 C12 C13 C14 0.2(3) . . . . ?
C12 C13 C14 C15 -1.5(3) . . . . ?
C13 C14 C15 C16 0.8(3) . . . . ?
C12 C11 C16 C15 -2.5(3) . . . . ?
C10 C11 C16 C15 173.07(18) . . . . ?
C14 C15 C16 C11 1.2(3) . . . . ?
O3 C10 C17 C22 5.6(2) . . . . ?
O2 C10 C17 C22 -109.2(2) . . . . ?
C11 C10 C17 C22 127.0(2) . . . . ?
O3 C10 C17 C18 -173.34(16) . . . . ?
O2 C10 C17 C18 71.9(2) . . . . ?
C11 C10 C17 C18 -52.0(2) . . . . ?
C22 C17 C18 C19 0.2(3) . . . . ?
C10 C17 C18 C19 179.15(17) . . . . ?
C17 C18 C19 C20 -0.4(3) . . . . ?
C18 C19 C20 C21 0.5(4) . . . . ?
C19 C20 C21 C22 -0.3(4) . . . . ?
C18 C17 C22 C21 0.0(3) . . . . ?
C10 C17 C22 C21 -179.0(2) . . . . ?
C20 C21 C22 C17 0.1(4) . . . . ?
N1 C1 O1 C4 -126.05(16) . . . . ?
C2 C1 O1 C4 -2.8(2) . . . . ?
C5 C4 O1 C1 111.8(2) . . . . ?
C3 C4 O1 C1 -10.6(2) . . . . ?
C3 C2 O2 C10 1.82(17) . . . . ?
C1 C2 O2 C10 -110.27(16) . . . . ?
O3 C10 O2 C2 21.25(17) . . . . ?
C17 C10 O2 C2 139.28(15) . . . . ?
C11 C10 O2 C2 -96.90(16) . . . . ?
O2 C10 O3 C3 -37.22(17) . . . . ?
C17 C10 O3 C3 -154.61(15) . . . . ?
C11 C10 O3 C3 82.56(16) . . . . ?
C4 C3 O3 C10 149.72(15) . . . . ?
C2 C3 O3 C10 37.26(17) . . . . ?
O6 C9 N1 C6 178.1(2) . . . . ?
N2 C9 N1 C6 -1.9(3) . . . . ?
O6 C9 N1 C1 -0.5(3) . . . . ?
N2 C9 N1 C1 179.47(16) . . . . ?
C7 C6 N1 C9 -0.4(3) . . . . ?
C7 C6 N1 C1 178.2(2) . . . . ?
O1 C1 N1 C9 -147.66(17) . . . . ?
C2 C1 N1 C9 93.2(2) . . . . ?
O1 C1 N1 C6 33.7(2) . . . . ?
C2 C1 N1 C6 -85.4(2) . . . . ?
O6 C9 N2 C8 -175.4(2) . . . . ?
N1 C9 N2 C8 4.6(3) . . . . ?
O5 C8 N2 C9 176.16(18) . . . . ?
C7 C8 N2 C9 -4.5(3) . . . . ?
